data_7109617
loop_
_publ_author_name
'Dingyuan Zhang'
'Qian Zhang'
'Ning Zhang'
'Rui Zhang'
'Yongjiu Liang'
'Dewen Dong'

_publ_section_title
;
 Formal [4+1] annulation of alpha,alpha-dialkyl beta-oxo amides and
 dimethylsulfoxonium methylide: a synthetic route to
 beta-hydroxy-gamma-lactams
;
_journal_name_full Chem.Commun.
_journal_page_first 7358
_journal_paper_doi 10.1039/c3cc43317j
_journal_volume 49
_journal_year 2013
_chemical_formula_sum 'C14 H17 N O2'
_chemical_formula_weight 231.29
_chemical_name_systematic
;
?
;
_space_group_IT_number 14
_symmetry_cell_setting monoclinic
_symmetry_space_group_name_Hall '-P 2ybc'
_symmetry_space_group_name_H-M 'P 1 21/c 1'
_atom_sites_solution_hydrogens geom
_atom_sites_solution_primary direct
_atom_sites_solution_secondary difmap
_audit_creation_method SHELXL-97
_cell_angle_alpha 90.00
_cell_angle_beta 93.790(3)
_cell_angle_gamma 90.00
_cell_formula_units_Z 4
_cell_length_a 8.6775(18)
_cell_length_b 18.791(4)
_cell_length_c 7.5798(16)
_cell_measurement_temperature 273(2)
_cell_volume 1233.3(4)
_computing_cell_refinement 'Bruker SMART'
_computing_data_collection 'Bruker SMART'
_computing_data_reduction 'Bruker SMART'
_computing_molecular_graphics 'Bruker SHELXTL'
_computing_publication_material 'Bruker SHELXTL'
_computing_structure_refinement 'SHELXL-97 (Sheldrick, 1997)'
_computing_structure_solution 'SHELXS-97 (Sheldrick, 1990)'
_diffrn_ambient_temperature 273(2)
_diffrn_measured_fraction_theta_full 0.999
_diffrn_measured_fraction_theta_max 0.999
_diffrn_measurement_device_type 'CCD area detector'
_diffrn_measurement_method 'phi and omega scans'
_diffrn_radiation_monochromator graphite
_diffrn_radiation_source 'fine-focus sealed tube'
_diffrn_radiation_type MoK\a
_diffrn_radiation_wavelength 0.71073
_diffrn_reflns_av_R_equivalents 0.0321
_diffrn_reflns_av_sigmaI/netI 0.0363
_diffrn_reflns_limit_h_max 10
_diffrn_reflns_limit_h_min -10
_diffrn_reflns_limit_k_max 23
_diffrn_reflns_limit_k_min -12
_diffrn_reflns_limit_l_max 9
_diffrn_reflns_limit_l_min -9
_diffrn_reflns_number 7783
_diffrn_reflns_theta_full 26.04
_diffrn_reflns_theta_max 26.04
_diffrn_reflns_theta_min 2.17
_exptl_absorpt_coefficient_mu 0.083
_exptl_absorpt_correction_T_max 0.982
_exptl_absorpt_correction_T_min 0.972
_exptl_absorpt_correction_type empirical
_exptl_crystal_colour yellow
_exptl_crystal_density_diffrn 1.246
_exptl_crystal_density_method 'not measured'
_exptl_crystal_F_000 496
_exptl_crystal_size_max 0.34
_exptl_crystal_size_mid 0.30
_exptl_crystal_size_min 0.22
_refine_diff_density_max 0.180
_refine_diff_density_min -0.168
_refine_diff_density_rms 0.037
_refine_ls_extinction_method none
_refine_ls_goodness_of_fit_ref 1.034
_refine_ls_hydrogen_treatment constr
_refine_ls_matrix_type full
_refine_ls_number_parameters 157
_refine_ls_number_reflns 2431
_refine_ls_number_restraints 0
_refine_ls_restrained_S_all 1.034
_refine_ls_R_factor_all 0.0784
_refine_ls_R_factor_gt 0.0543
_refine_ls_shift/su_max 0.000
_refine_ls_shift/su_mean 0.000
_refine_ls_structure_factor_coef Fsqd
_refine_ls_weighting_details 'calc w=1/[\s^2^(Fo^2^)+(0.0576P)^2^+0.2602P] where P=(Fo^2^+2Fc^2^)/3'
_refine_ls_weighting_scheme calc
_refine_ls_wR_factor_gt 0.1197
_refine_ls_wR_factor_ref 0.1312
_reflns_number_gt 1759
_reflns_number_total 2431
_reflns_threshold_expression >2sigma(I)
_cod_data_source_file c3cc43317j.txt
_cod_data_source_block www
_cod_original_cell_volume 1233.2(4)
_cod_original_sg_symbol_H-M P21/c
_cod_database_code 7109617

loop_
_symmetry_equiv_pos_as_xyz
'x, y, z'
'-x, y+1/2, -z+1/2'
'-x, -y, -z'
'x, -y-1/2, z-1/2'

loop_
_atom_site_label
_atom_site_type_symbol
_atom_site_fract_x
_atom_site_fract_y
_atom_site_fract_z
_atom_site_U_iso_or_equiv
_atom_site_adp_type
_atom_site_occupancy
_atom_site_symmetry_multiplicity
_atom_site_calc_flag
_atom_site_refinement_flags
C1 C 0.8269(3) 0.55752(12) 0.5165(3) 0.0587(6) Uani 1 1 d .
H1A H 0.8059 0.5260 0.6117 0.088 Uiso 1 1 calc R
H1B H 0.9288 0.5770 0.5369 0.088 Uiso 1 1 calc R
H1C H 0.8203 0.5317 0.4071 0.088 Uiso 1 1 calc R
C2 C 0.7102(2) 0.61711(11) 0.5071(3) 0.0438(5) Uani 1 1 d .
C3 C 0.5580(2) 0.60533(11) 0.4453(3) 0.0445(5) Uani 1 1 d .
H3 H 0.5282 0.5598 0.4086 0.053 Uiso 1 1 calc R
C4 C 0.4496(2) 0.65927(11) 0.4367(2) 0.0423(5) Uani 1 1 d .
H4 H 0.3488 0.6498 0.3936 0.051 Uiso 1 1 calc R
C5 C 0.4902(2) 0.72723(10) 0.4921(2) 0.0374(4) Uani 1 1 d .
C6 C 0.6421(2) 0.74004(11) 0.5543(3) 0.0461(5) Uani 1 1 d .
H6 H 0.6716 0.7854 0.5924 0.055 Uiso 1 1 calc R
C7 C 0.7493(2) 0.68551(12) 0.5596(3) 0.0488(5) Uani 1 1 d .
H7 H 0.8507 0.6952 0.5996 0.059 Uiso 1 1 calc R
C8 C 0.4245(2) 0.85766(11) 0.4537(3) 0.0449(5) Uani 1 1 d .
H8A H 0.4839 0.8612 0.3500 0.054 Uiso 1 1 calc R
H8B H 0.4858 0.8763 0.5548 0.054 Uiso 1 1 calc R
C9 C 0.2709(2) 0.89878(11) 0.4253(3) 0.0423(5) Uani 1 1 d .
C10 C 0.2819(3) 0.97363(12) 0.4966(3) 0.0637(7) Uani 1 1 d .
H10A H 0.3557 1.0000 0.4341 0.096 Uiso 1 1 calc R
H10B H 0.3143 0.9723 0.6202 0.096 Uiso 1 1 calc R
H10C H 0.1827 0.9962 0.4811 0.096 Uiso 1 1 calc R
C11 C 0.1598(2) 0.84952(11) 0.5120(2) 0.0419(5) Uani 1 1 d .
C12 C 0.0560(3) 0.87033(14) 0.6577(3) 0.0634(7) Uani 1 1 d .
H12A H 0.0413 0.8358 0.7503 0.076 Uiso 1 1 calc R
H12B H 0.0573 0.9196 0.6959 0.076 Uiso 1 1 calc R
C13 C -0.0125(2) 0.85416(13) 0.4769(3) 0.0589(6) Uani 1 1 d .
H13A H -0.0532 0.8936 0.4058 0.071 Uiso 1 1 calc R
H13B H -0.0693 0.8099 0.4602 0.071 Uiso 1 1 calc R
C14 C 0.2313(2) 0.77790(11) 0.5284(2) 0.0399(5) Uani 1 1 d .
N1 N 0.38037(17) 0.78387(8) 0.4845(2) 0.0388(4) Uani 1 1 d .
O1 O 0.16711(16) 0.72338(8) 0.5751(2) 0.0534(4) Uani 1 1 d .
O2 O 0.22810(18) 0.90664(8) 0.24141(18) 0.0547(4) Uani 1 1 d .
H2 H 0.2152 0.8672 0.1963 0.082 Uiso 1 1 calc R

loop_
_atom_site_aniso_label
_atom_site_aniso_U_11
_atom_site_aniso_U_22
_atom_site_aniso_U_33
_atom_site_aniso_U_23
_atom_site_aniso_U_13
_atom_site_aniso_U_12
C1 0.0566(13) 0.0567(16) 0.0631(14) 0.0025(11) 0.0068(11) 0.0190(11)
C2 0.0471(12) 0.0429(13) 0.0418(10) 0.0033(9) 0.0067(9) 0.0078(9)
C3 0.0509(12) 0.0369(12) 0.0457(11) -0.0025(9) 0.0027(9) 0.0009(10)
C4 0.0379(10) 0.0452(13) 0.0431(11) -0.0019(9) -0.0014(8) 0.0007(9)
C5 0.0372(10) 0.0374(12) 0.0376(9) 0.0030(8) 0.0028(7) 0.0037(8)
C6 0.0403(11) 0.0390(13) 0.0589(13) -0.0030(10) 0.0032(9) -0.0008(9)
C7 0.0348(10) 0.0496(14) 0.0612(13) 0.0030(11) -0.0029(9) 0.0045(9)
C8 0.0426(11) 0.0394(13) 0.0531(12) 0.0008(9) 0.0063(9) -0.0010(9)
C9 0.0461(11) 0.0364(12) 0.0443(11) -0.0013(9) 0.0028(8) 0.0053(9)
C10 0.0623(15) 0.0481(16) 0.0807(16) -0.0146(12) 0.0043(12) 0.0042(11)
C11 0.0399(10) 0.0436(13) 0.0421(10) 0.0005(9) 0.0017(8) 0.0059(9)
C12 0.0610(14) 0.0682(18) 0.0635(15) 0.0035(12) 0.0226(12) 0.0171(12)
C13 0.0396(11) 0.0620(16) 0.0750(15) 0.0122(12) 0.0023(10) 0.0098(10)
C14 0.0383(10) 0.0411(13) 0.0403(10) 0.0040(9) 0.0022(8) 0.0014(9)
N1 0.0347(8) 0.0338(10) 0.0481(9) 0.0026(7) 0.0034(7) 0.0025(7)
O1 0.0426(8) 0.0471(10) 0.0713(10) 0.0150(8) 0.0096(7) 0.0004(7)
O2 0.0697(10) 0.0448(10) 0.0491(8) 0.0073(7) -0.0011(7) 0.0040(8)

loop_
_atom_type_symbol
_atom_type_description
_atom_type_scat_dispersion_real
_atom_type_scat_dispersion_imag
_atom_type_scat_source
C C 0.0033 0.0016 'International Tables Vol C Tables 4.2.6.8 and 6.1.1.4'
H H 0.0000 0.0000 'International Tables Vol C Tables 4.2.6.8 and 6.1.1.4'
N N 0.0061 0.0033 'International Tables Vol C Tables 4.2.6.8 and 6.1.1.4'
O O 0.0106 0.0060 'International Tables Vol C Tables 4.2.6.8 and 6.1.1.4'

loop_
_geom_angle_atom_site_label_1
_geom_angle_atom_site_label_2
_geom_angle_atom_site_label_3
_geom_angle
C7 C2 C3 117.08(18)
C7 C2 C1 121.73(19)
C3 C2 C1 121.2(2)
C4 C3 C2 121.9(2)
C3 C4 C5 120.28(18)
C4 C5 C6 118.67(18)
C4 C5 N1 121.34(17)
C6 C5 N1 119.99(18)
C7 C6 C5 120.1(2)
C2 C7 C6 121.98(19)
N1 C8 C9 105.36(15)
O2 C9 C10 105.08(17)
O2 C9 C11 110.75(16)
C10 C9 C11 116.13(17)
O2 C9 C8 110.81(16)
C10 C9 C8 112.57(17)
C11 C9 C8 101.63(16)
C14 C11 C13 118.21(18)
C14 C11 C9 108.39(16)
C13 C11 C9 122.76(17)
C14 C11 C12 115.87(18)
C13 C11 C12 58.92(15)
C9 C11 C12 125.54(19)
C13 C12 C11 59.93(14)
C12 C13 C11 61.14(14)
O1 C14 N1 126.53(18)
O1 C14 C11 125.80(17)
N1 C14 C11 107.66(16)
C14 N1 C5 124.85(16)
C14 N1 C8 112.36(15)
C5 N1 C8 122.19(15)

loop_
_geom_bond_atom_site_label_1
_geom_bond_atom_site_label_2
_geom_bond_distance
C1 C2 1.508(3)
C2 C7 1.381(3)
C2 C3 1.390(3)
C3 C4 1.381(3)
C4 C5 1.383(3)
C5 C6 1.391(3)
C5 N1 1.427(2)
C6 C7 1.383(3)
C8 N1 1.461(2)
C8 C9 1.543(3)
C9 O2 1.426(2)
C9 C10 1.508(3)
C9 C11 1.517(3)
C11 C14 1.484(3)
C11 C13 1.504(3)
C11 C12 1.522(3)
C12 C13 1.488(3)
C14 O1 1.229(2)
C14 N1 1.361(2)
